data_9006290
loop_
_publ_author_name
'Boisen, M. B.'
'Gibbs, G. V.'
'Bukowinski, M. S. T.'

_publ_section_title
;
 Framework silica structures generated using simulated annealing
 with a potential energy function based on an H6Si2O7 molecule
 Sample: 7
;
_journal_name_full 'Physics and Chemistry of Minerals'
_journal_page_first 269
_journal_page_last 284
_journal_volume 21
_journal_year 1994
_chemical_formula_structural SiO2
_chemical_formula_sum 'O2 Si'
_space_group_IT_number 20
_symmetry_space_group_name_Hall 'C 2c 2'
_symmetry_space_group_name_H-M 'C 2 2 21'
_cell_angle_alpha 90
_cell_angle_beta 90
_cell_angle_gamma 90
_cell_length_a 7.4953
_cell_length_b 8.6203
_cell_length_c 4.7305
_cell_formula_units_Z 8
_cell_volume 305.646
_database_code_amcsd 0007872
_exptl_crystal_density_diffrn 2.611
_cod_original_formula_sum 'Si O2'
_cod_database_code 9006290
_amcsd_formula_title SiO2

loop_
_space_group_symop_operation_xyz
x,y,z
1/2+x,1/2+y,z
-x,y,1/2-z
1/2-x,1/2+y,1/2-z
x,-y,-z
1/2+x,1/2-y,-z
-x,-y,1/2+z
1/2-x,1/2-y,1/2+z

loop_
_atom_site_label
_atom_site_fract_x
_atom_site_fract_y
_atom_site_fract_z
Si 0.19691 0.15247 0.35535
O1 0.31542 0.20927 0.08746
O2 0.00000 0.10526 0.25000
O3 0.71315 0.00000 0.00000

loop_
_cod_related_entry_id
_cod_related_entry_database
_cod_related_entry_code
1 AMCSD 0007872
